data_1570773
loop_
_publ_author_name
'Guerzoni, Michael G.'
'van Ingen, Yara'
'Babaahmadi, Rasool'
'Wirth, Thomas'
'Richards, Emma'
'Melen, Rebecca L.'

_publ_section_title
;
 An un-forgotten classic: the nitro-Mannich reaction between nitrones and
 silyl nitronates catalysed by B(C<sub>6</sub>F<sub>5</sub>)<sub>3</sub>.
;
_journal_issue 7
_journal_name_full 'Chemical science'
_journal_page_first 2648
_journal_page_last 2654
_journal_paper_doi 10.1039/d3sc05672d
_journal_volume 15
_journal_year 2024
_chemical_formula_moiety ' C32 H13 B F15 N O'
_chemical_formula_sum 'C32 H13 B F15 N O'
_chemical_formula_weight 723.24
_space_group_crystal_system monoclinic
_space_group_IT_number 14
_space_group_name_Hall '-P 2ybc'
_space_group_name_H-M_alt 'P 1 21/c 1'
_atom_sites_solution_hydrogens geom
_atom_sites_solution_primary intrinsic
_atom_sites_solution_secondary difmap
_audit_creation_method SHELXL-2018/3
_audit_update_record
;
2023-10-16 deposited with the CCDC.	2023-12-29 downloaded from the CCDC.
;
_cell_angle_alpha 90
_cell_angle_beta 107.799(3)
_cell_angle_gamma 90
_cell_formula_units_Z 4
_cell_length_a 18.4252(5)
_cell_length_b 8.0582(3)
_cell_length_c 20.1712(6)
_cell_measurement_reflns_used 5020
_cell_measurement_temperature 200(2)
_cell_measurement_theta_max 72.3250
_cell_measurement_theta_min 4.4850
_cell_volume 2851.55(16)
_computing_cell_refinement 'CrysAlisPro 1.171.42.90a (Rigaku OD, 2023)'
_computing_data_collection 'CrysAlisPro 1.171.42.90a (Rigaku OD, 2023)'
_computing_data_reduction 'CrysAlisPro 1.171.42.90a (Rigaku OD, 2023)'
_computing_molecular_graphics 'Mercury, ORTEP'
_computing_structure_refinement 'SHELXL-2018/3 (Sheldrick, 2018)'
_computing_structure_solution 'SHELXT 2018/2 (Sheldrick, 2018)'
_diffrn_ambient_temperature 200(2)
_diffrn_measured_fraction_theta_full 1.000
_diffrn_measured_fraction_theta_max 0.976
_diffrn_measurement_device_type 'SuperNova, Dual, Cu at home/near, Atlas'
_diffrn_measurement_method 'w/ scans'
_diffrn_radiation_type CuK\a
_diffrn_radiation_wavelength 1.54178
_diffrn_reflns_av_R_equivalents 0.0254
_diffrn_reflns_av_unetI/netI 0.0332
_diffrn_reflns_Laue_measured_fraction_full 1.000
_diffrn_reflns_Laue_measured_fraction_max 0.976
_diffrn_reflns_limit_h_max 13
_diffrn_reflns_limit_h_min -22
_diffrn_reflns_limit_k_max 9
_diffrn_reflns_limit_k_min -9
_diffrn_reflns_limit_l_max 24
_diffrn_reflns_limit_l_min -21
_diffrn_reflns_number 11158
_diffrn_reflns_point_group_measured_fraction_full 1.000
_diffrn_reflns_point_group_measured_fraction_max 0.976
_diffrn_reflns_theta_full 67.679
_diffrn_reflns_theta_max 72.786
_diffrn_reflns_theta_min 4.523
_diffrn_source 'micro-focus sealed X-ray tube'
_exptl_absorpt_coefficient_mu 1.525
_exptl_absorpt_correction_T_max 1.000
_exptl_absorpt_correction_T_min 0.530
_exptl_absorpt_correction_type gaussian
_exptl_absorpt_process_details
;
CrysAlisPro 1.171.42.90a (Rigaku Oxford Diffraction, 2023)
Numerical absorption correction based on gaussian integration over
a multifaceted crystal model
Empirical absorption correction using spherical harmonics,
implemented in SCALE3 ABSPACK scaling algorithm.
;
_exptl_crystal_colour colourless
_exptl_crystal_density_diffrn 1.685
_exptl_crystal_description plates
_exptl_crystal_F_000 1440
_exptl_crystal_size_max 0.380
_exptl_crystal_size_mid 0.224
_exptl_crystal_size_min 0.064
_refine_diff_density_max 0.295
_refine_diff_density_min -0.260
_refine_diff_density_rms 0.053
_refine_ls_extinction_method none
_refine_ls_goodness_of_fit_ref 1.149
_refine_ls_hydrogen_treatment constr
_refine_ls_matrix_type full
_refine_ls_number_parameters 452
_refine_ls_number_reflns 5518
_refine_ls_number_restraints 0
_refine_ls_restrained_S_all 1.149
_refine_ls_R_factor_all 0.0626
_refine_ls_R_factor_gt 0.0514
_refine_ls_shift/su_max 0.000
_refine_ls_shift/su_mean 0.000
_refine_ls_structure_factor_coef Fsqd
_refine_ls_weighting_details 'w=1/[\s^2^(Fo^2^)+(0.0402P)^2^+2.6583P] where P=(Fo^2^+2Fc^2^)/3'
_refine_ls_weighting_scheme calc
_refine_ls_wR_factor_gt 0.1287
_refine_ls_wR_factor_ref 0.1353
_reflns_Friedel_coverage 0.000
_reflns_number_gt 4493
_reflns_number_total 5518
_reflns_threshold_expression 'I > 2\s(I)'
_cod_data_source_file d3sc05672d2.cif
_cod_data_source_block RM2354_a
_cod_depositor_comments 'Adding full bibliography for 1570770--1570774.cif.'
_cod_original_sg_symbol_H-M 'P 21/c'
_cod_database_code 1570773
_shelx_shelxl_version_number 2018/3
_shelx_space_group_comment
;
The symmetry employed for this shelxl refinement is uniquely defined
by the following loop, which should always be used as a source of
symmetry information in preference to the above space-group names.
They are only intended as comments.
;
_shelx_estimated_absorpt_t_min 0.595
_shelx_estimated_absorpt_t_max 0.909

loop_
_space_group_symop_operation_xyz
'x, y, z'
'-x, y+1/2, -z+1/2'
'-x, -y, -z'
'x, -y-1/2, z-1/2'

loop_
_atom_site_label
_atom_site_type_symbol
_atom_site_fract_x
_atom_site_fract_y
_atom_site_fract_z
_atom_site_U_iso_or_equiv
_atom_site_adp_type
_atom_site_occupancy
_atom_site_site_symmetry_order
_atom_site_calc_flag
_atom_site_refinement_flags_posn
_atom_site_refinement_flags_adp
_atom_site_refinement_flags_occupancy
_atom_site_disorder_assembly
_atom_site_disorder_group
O1 O 0.77901(9) 0.4272(2) 0.62493(8) 0.0279(4) Uani 1 1 d . . . . .
N1 N 0.72620(12) 0.3170(3) 0.58786(10) 0.0287(4) Uani 1 1 d . . . . .
C1 C 0.73450(14) 0.2331(3) 0.53628(13) 0.0307(5) Uani 1 1 d . . . . .
H1 H 0.695499 0.154204 0.516725 0.037 Uiso 1 1 calc R U . . .
B1 B 0.76461(16) 0.6154(4) 0.61172(14) 0.0277(6) Uani 1 1 d . . . . .
C2 C 0.79443(15) 0.2409(3) 0.50361(13) 0.0325(6) Uani 1 1 d . . . . .
F3 F 0.48889(10) 0.7888(3) 0.68035(10) 0.0588(6) Uani 1 1 d . . . . .
C3 C 0.86728(16) 0.3008(4) 0.53763(16) 0.0423(7) Uani 1 1 d . . . . .
H3 H 0.878911 0.343955 0.583517 0.051 Uiso 1 1 calc R U . . .
F4 F 0.60319(10) 0.6119(3) 0.77016(9) 0.0512(5) Uani 1 1 d . . . . .
C4 C 0.92260(18) 0.2969(5) 0.50413(19) 0.0572(9) Uani 1 1 d . . . . .
H4 H 0.972551 0.336027 0.527331 0.069 Uiso 1 1 calc R U . . .
F5 F 0.72937(8) 0.5421(2) 0.73833(7) 0.0348(3) Uani 1 1 d . . . . .
C5 C 0.9053(2) 0.2361(6) 0.4370(2) 0.0629(10) Uani 1 1 d . . . . .
H5 H 0.942974 0.236731 0.413739 0.075 Uiso 1 1 calc R U . . .
F6 F 0.78890(10) 0.9603(2) 0.62103(10) 0.0494(4) Uani 1 1 d . . . . .
C6 C 0.8337(2) 0.1749(5) 0.40389(18) 0.0574(9) Uani 1 1 d . . . . .
H6 H 0.822964 0.132477 0.357951 0.069 Uiso 1 1 calc R U . . .
F7 F 0.88561(12) 1.1324(2) 0.72412(13) 0.0644(6) Uani 1 1 d . . . . .
C7 C 0.77703(18) 0.1734(4) 0.43573(15) 0.0420(7) Uani 1 1 d . . . . .
F8 F 0.98507(11) 0.9718(3) 0.83330(11) 0.0583(5) Uani 1 1 d . . . . .
C8 C 0.6998(2) 0.1052(6) 0.39755(18) 0.0609(10) Uani 1 1 d . . . . .
H01A H 0.660937 0.189434 0.395755 0.091 Uiso 1 1 calc R U . . .
H8 H 0.689896 0.006595 0.421866 0.091 Uiso 1 1 calc R U . . .
H01F H 0.698266 0.074938 0.350068 0.091 Uiso 1 1 calc R U . . .
F9 F 0.98528(10) 0.6342(3) 0.83615(9) 0.0522(5) Uani 1 1 d . . . . .
F2 F 0.50590(9) 0.9009(2) 0.55937(9) 0.0460(4) Uani 1 1 d . . . . .
C9 C 0.66533(15) 0.2777(3) 0.61760(14) 0.0329(6) Uani 1 1 d . . . . .
F10 F 0.89043(10) 0.4620(2) 0.73639(9) 0.0457(4) Uani 1 1 d . . . . .
C10 C 0.68629(19) 0.2185(4) 0.68528(15) 0.0425(7) Uani 1 1 d . . . . .
H10 H 0.738416 0.204266 0.711264 0.051 Uiso 1 1 calc R U . . .
F11 F 0.63840(9) 0.5423(2) 0.48370(8) 0.0398(4) Uani 1 1 d . . . . .
F1 F 0.63364(9) 0.8467(2) 0.52851(8) 0.0374(4) Uani 1 1 d . . . . .
C20 C 0.67472(14) 0.6281(3) 0.69116(13) 0.0298(5) Uani 1 1 d . . . . .
C21 C 0.83403(14) 0.7024(3) 0.67209(13) 0.0294(5) Uani 1 1 d . . . . .
C22 C 0.83789(15) 0.8738(4) 0.67410(15) 0.0354(6) Uani 1 1 d . . . . .
C23 C 0.88721(16) 0.9663(4) 0.72626(18) 0.0424(7) Uani 1 1 d . . . . .
C24 C 0.93715(15) 0.8853(4) 0.78108(16) 0.0404(7) Uani 1 1 d . . . . .
C25 C 0.93715(15) 0.7151(4) 0.78234(14) 0.0367(6) Uani 1 1 d . . . . .
C26 C 0.88653(15) 0.6277(3) 0.72885(14) 0.0319(5) Uani 1 1 d . . . . .
C27 C 0.76465(15) 0.6481(4) 0.53103(14) 0.0339(6) Uani 1 1 d . . . . .
C28 C 0.70340(16) 0.6018(4) 0.47410(14) 0.0348(6) Uani 1 1 d . . . . .
C29 C 0.70298(19) 0.6066(4) 0.40556(15) 0.0448(7) Uani 1 1 d . . . . .
C30 C 0.7668(2) 0.6594(5) 0.39085(16) 0.0536(9) Uani 1 1 d . . . . .
C31 C 0.82911(19) 0.7084(5) 0.44420(18) 0.0548(9) Uani 1 1 d . . . . .
C32 C 0.82713(16) 0.7009(4) 0.51233(16) 0.0432(7) Uani 1 1 d . . . . .
C16 C 0.62776(15) 0.7748(3) 0.58751(13) 0.0306(5) Uani 1 1 d . . . . .
C17 C 0.56164(15) 0.8108(4) 0.60302(14) 0.0346(6) Uani 1 1 d . . . . .
C19 C 0.61045(16) 0.6646(4) 0.70907(13) 0.0354(6) Uani 1 1 d . . . . .
C18 C 0.55266(15) 0.7537(4) 0.66412(15) 0.0389(6) Uani 1 1 d . . . . .
C11 C 0.6293(2) 0.1808(5) 0.71368(18) 0.0578(9) Uani 1 1 d . . . . .
H11 H 0.642146 0.138423 0.759772 0.069 Uiso 1 1 calc R U . . .
F12 F 0.64045(12) 0.5585(3) 0.35430(9) 0.0616(6) Uani 1 1 d . . . . .
C14 C 0.59016(17) 0.2984(4) 0.57868(16) 0.0425(7) Uani 1 1 d . . . . .
H14 H 0.577014 0.336855 0.531986 0.051 Uiso 1 1 calc R U . . .
F15 F 0.89197(10) 0.7448(3) 0.56113(10) 0.0600(6) Uani 1 1 d . . . . .
C15 C 0.68588(14) 0.6750(3) 0.62834(12) 0.0273(5) Uani 1 1 d . . . . .
C12 C 0.5538(2) 0.2037(5) 0.67630(19) 0.0590(10) Uani 1 1 d . . . . .
H12 H 0.515080 0.179270 0.696966 0.071 Uiso 1 1 calc R U . . .
F13 F 0.76827(15) 0.6606(4) 0.32464(10) 0.0823(8) Uani 1 1 d . . . . .
C13 C 0.53441(19) 0.2618(5) 0.60911(19) 0.0545(9) Uani 1 1 d . . . . .
H13 H 0.482255 0.276986 0.583412 0.065 Uiso 1 1 calc R U . . .
F14 F 0.89203(12) 0.7581(4) 0.43060(12) 0.0796(8) Uani 1 1 d . . . . .

loop_
_atom_site_aniso_label
_atom_site_aniso_U_11
_atom_site_aniso_U_22
_atom_site_aniso_U_33
_atom_site_aniso_U_23
_atom_site_aniso_U_13
_atom_site_aniso_U_12
O1 0.0287(8) 0.0283(9) 0.0241(8) -0.0008(7) 0.0043(7) 0.0001(7)
N1 0.0302(10) 0.0289(11) 0.0250(10) 0.0003(9) 0.0054(8) -0.0005(9)
C1 0.0318(12) 0.0327(14) 0.0244(12) 0.0006(10) 0.0038(10) 0.0025(11)
B1 0.0304(13) 0.0274(14) 0.0255(13) 0.0019(11) 0.0087(11) 0.0017(11)
C2 0.0337(13) 0.0341(14) 0.0292(13) 0.0018(11) 0.0087(10) 0.0072(11)
F3 0.0398(9) 0.0860(16) 0.0584(11) 0.0173(11) 0.0265(9) 0.0231(10)
C3 0.0328(14) 0.0544(19) 0.0383(15) -0.0016(14) 0.0085(11) 0.0067(13)
F4 0.0529(10) 0.0719(13) 0.0377(9) 0.0169(9) 0.0269(8) 0.0183(9)
C4 0.0332(15) 0.080(3) 0.060(2) -0.0051(19) 0.0173(14) 0.0071(16)
F5 0.0369(8) 0.0411(9) 0.0255(7) 0.0070(6) 0.0082(6) 0.0086(7)
C5 0.054(2) 0.084(3) 0.063(2) 0.001(2) 0.0364(18) 0.0111(19)
F6 0.0494(10) 0.0318(9) 0.0588(11) 0.0132(8) 0.0045(8) 0.0044(8)
C6 0.065(2) 0.069(2) 0.0450(18) -0.0086(17) 0.0269(16) 0.0067(19)
F7 0.0616(12) 0.0268(9) 0.0967(17) -0.0071(10) 0.0123(11) -0.0063(9)
C7 0.0488(16) 0.0430(17) 0.0343(14) -0.0017(13) 0.0128(12) 0.0045(13)
F8 0.0474(10) 0.0555(12) 0.0633(12) -0.0223(10) 0.0041(9) -0.0129(9)
C8 0.061(2) 0.080(3) 0.0403(18) -0.0228(18) 0.0136(15) -0.012(2)
F9 0.0451(9) 0.0569(12) 0.0406(9) -0.0008(8) -0.0077(7) 0.0039(9)
F2 0.0390(8) 0.0534(11) 0.0404(9) 0.0096(8) 0.0046(7) 0.0175(8)
C9 0.0382(14) 0.0314(14) 0.0324(13) -0.0024(11) 0.0157(11) -0.0025(11)
F10 0.0492(9) 0.0289(8) 0.0449(9) 0.0033(7) -0.0065(7) 0.0029(7)
C10 0.0518(17) 0.0444(17) 0.0333(14) 0.0026(13) 0.0159(13) -0.0024(14)
F11 0.0447(9) 0.0419(9) 0.0300(8) 0.0007(7) 0.0072(6) -0.0013(7)
F1 0.0448(8) 0.0394(9) 0.0282(7) 0.0107(7) 0.0115(6) 0.0082(7)
C20 0.0294(12) 0.0320(13) 0.0253(12) 0.0021(10) 0.0044(9) 0.0041(10)
C21 0.0266(12) 0.0316(13) 0.0314(12) 0.0022(11) 0.0111(10) 0.0014(10)
C22 0.0311(13) 0.0329(14) 0.0402(15) 0.0064(12) 0.0081(11) 0.0020(11)
C23 0.0375(15) 0.0290(14) 0.0619(19) -0.0050(13) 0.0169(14) -0.0042(12)
C24 0.0313(13) 0.0424(17) 0.0454(16) -0.0131(13) 0.0087(12) -0.0079(12)
C25 0.0285(12) 0.0432(16) 0.0344(14) -0.0025(12) 0.0040(10) 0.0010(12)
C26 0.0318(12) 0.0279(13) 0.0343(13) 0.0011(11) 0.0075(10) 0.0009(10)
C27 0.0376(13) 0.0349(14) 0.0311(13) 0.0064(11) 0.0132(11) 0.0082(11)
C28 0.0437(15) 0.0332(14) 0.0281(13) 0.0040(11) 0.0120(11) 0.0110(12)
C29 0.0578(18) 0.0467(18) 0.0297(14) 0.0051(13) 0.0132(13) 0.0153(15)
C30 0.068(2) 0.067(2) 0.0326(15) 0.0172(15) 0.0265(15) 0.0280(18)
C31 0.0506(18) 0.075(2) 0.0525(19) 0.0249(18) 0.0353(16) 0.0216(17)
C32 0.0368(14) 0.0562(19) 0.0402(15) 0.0162(14) 0.0170(12) 0.0117(14)
C16 0.0344(13) 0.0325(14) 0.0233(12) 0.0024(10) 0.0067(10) -0.0001(11)
C17 0.0301(12) 0.0365(15) 0.0329(13) 0.0030(11) 0.0033(10) 0.0075(11)
C19 0.0394(14) 0.0424(16) 0.0265(12) 0.0051(11) 0.0132(11) 0.0057(12)
C18 0.0300(13) 0.0495(17) 0.0397(15) 0.0033(13) 0.0144(11) 0.0078(12)
C11 0.078(2) 0.061(2) 0.0419(17) -0.0019(16) 0.0299(17) -0.0168(19)
F12 0.0797(14) 0.0721(14) 0.0265(9) -0.0033(9) 0.0067(9) 0.0121(11)
C14 0.0388(15) 0.0480(18) 0.0403(15) -0.0033(14) 0.0114(12) -0.0061(13)
F15 0.0347(9) 0.0955(16) 0.0530(11) 0.0161(11) 0.0185(8) -0.0024(10)
C15 0.0289(12) 0.0266(13) 0.0249(11) -0.0002(10) 0.0060(9) 0.0010(10)
C12 0.059(2) 0.073(3) 0.058(2) -0.0131(19) 0.0363(18) -0.0219(19)
F13 0.0998(17) 0.123(2) 0.0370(10) 0.0259(13) 0.0401(11) 0.0383(16)
C13 0.0382(16) 0.068(2) 0.060(2) -0.0116(18) 0.0189(15) -0.0100(16)
F14 0.0571(12) 0.127(2) 0.0711(14) 0.0400(15) 0.0440(11) 0.0201(13)

loop_
_atom_type_symbol
_atom_type_description
_atom_type_scat_dispersion_real
_atom_type_scat_dispersion_imag
_atom_type_scat_source
C C 0.0181 0.0091 'International Tables Vol C Tables 4.2.6.8 and 6.1.1.4'
H H 0.0000 0.0000 'International Tables Vol C Tables 4.2.6.8 and 6.1.1.4'
B B 0.0090 0.0039 'International Tables Vol C Tables 4.2.6.8 and 6.1.1.4'
N N 0.0311 0.0180 'International Tables Vol C Tables 4.2.6.8 and 6.1.1.4'
O O 0.0492 0.0322 'International Tables Vol C Tables 4.2.6.8 and 6.1.1.4'
F F 0.0727 0.0534 'International Tables Vol C Tables 4.2.6.8 and 6.1.1.4'

loop_
_geom_angle_atom_site_label_1
_geom_angle_atom_site_label_2
_geom_angle_atom_site_label_3
_geom_angle
_geom_angle_site_symmetry_1
_geom_angle_site_symmetry_3
_geom_angle_publ_flag
N1 O1 B1 119.26(18) . . ?
C1 N1 O1 123.0(2) . . ?
C1 N1 C9 120.9(2) . . ?
O1 N1 C9 115.22(19) . . ?
N1 C1 C2 129.7(3) . . ?
N1 C1 H1 115.1 . . ?
C2 C1 H1 115.1 . . ?
O1 B1 C21 103.8(2) . . ?
O1 B1 C27 105.9(2) . . ?
C21 B1 C27 115.6(2) . . ?
O1 B1 C15 111.3(2) . . ?
C21 B1 C15 105.1(2) . . ?
C27 B1 C15 114.7(2) . . ?
C3 C2 C7 120.6(3) . . ?
C3 C2 C1 122.9(2) . . ?
C7 C2 C1 116.4(3) . . ?
C4 C3 C2 119.6(3) . . ?
C4 C3 H3 120.2 . . ?
C2 C3 H3 120.2 . . ?
C5 C4 C3 120.1(3) . . ?
C5 C4 H4 119.9 . . ?
C3 C4 H4 119.9 . . ?
C6 C5 C4 120.2(3) . . ?
C6 C5 H5 119.9 . . ?
C4 C5 H5 119.9 . . ?
C5 C6 C7 121.7(3) . . ?
C5 C6 H6 119.2 . . ?
C7 C6 H6 119.2 . . ?
C6 C7 C2 117.7(3) . . ?
C6 C7 C8 119.8(3) . . ?
C2 C7 C8 122.4(3) . . ?
C7 C8 H01A 109.5 . . ?
C7 C8 H8 109.5 . . ?
H01A C8 H8 109.5 . . ?
C7 C8 H01F 109.5 . . ?
H01A C8 H01F 109.5 . . ?
H8 C8 H01F 109.5 . . ?
C14 C9 C10 122.2(3) . . ?
C14 C9 N1 120.3(2) . . ?
C10 C9 N1 117.5(2) . . ?
C11 C10 C9 117.9(3) . . ?
C11 C10 H10 121.0 . . ?
C9 C10 H10 121.0 . . ?
F5 C20 C19 116.3(2) . . ?
F5 C20 C15 119.6(2) . . ?
C19 C20 C15 124.0(2) . . ?
C22 C21 C26 113.0(2) . . ?
C22 C21 B1 118.2(2) . . ?
C26 C21 B1 128.2(2) . . ?
F6 C22 C23 116.5(3) . . ?
F6 C22 C21 118.2(2) . . ?
C23 C22 C21 125.3(3) . . ?
F7 C23 C24 120.3(3) . . ?
F7 C23 C22 120.8(3) . . ?
C24 C23 C22 118.8(3) . . ?
F8 C24 C23 120.3(3) . . ?
F8 C24 C25 120.5(3) . . ?
C23 C24 C25 119.2(3) . . ?
F9 C25 C24 119.8(3) . . ?
F9 C25 C26 120.3(3) . . ?
C24 C25 C26 119.9(3) . . ?
F10 C26 C25 114.7(2) . . ?
F10 C26 C21 121.5(2) . . ?
C25 C26 C21 123.8(3) . . ?
C32 C27 C28 112.9(2) . . ?
C32 C27 B1 124.7(2) . . ?
C28 C27 B1 121.8(2) . . ?
F11 C28 C29 114.7(3) . . ?
F11 C28 C27 120.3(2) . . ?
C29 C28 C27 125.0(3) . . ?
F12 C29 C30 120.9(3) . . ?
F12 C29 C28 120.1(3) . . ?
C30 C29 C28 119.0(3) . . ?
F13 C30 C29 119.9(3) . . ?
F13 C30 C31 120.7(3) . . ?
C29 C30 C31 119.3(3) . . ?
F14 C31 C30 119.9(3) . . ?
F14 C31 C32 120.4(3) . . ?
C30 C31 C32 119.7(3) . . ?
F15 C32 C27 120.6(3) . . ?
F15 C32 C31 115.3(3) . . ?
C27 C32 C31 124.0(3) . . ?
F1 C16 C17 115.0(2) . . ?
F1 C16 C15 120.9(2) . . ?
C17 C16 C15 124.2(2) . . ?
F2 C17 C18 119.5(2) . . ?
F2 C17 C16 121.1(2) . . ?
C18 C17 C16 119.4(2) . . ?
F4 C19 C18 119.7(2) . . ?
F4 C19 C20 120.5(2) . . ?
C18 C19 C20 119.8(2) . . ?
F3 C18 C19 120.6(2) . . ?
F3 C18 C17 120.2(3) . . ?
C19 C18 C17 119.1(2) . . ?
C10 C11 C12 121.0(3) . . ?
C10 C11 H11 119.5 . . ?
C12 C11 H11 119.5 . . ?
C9 C14 C13 118.4(3) . . ?
C9 C14 H14 120.8 . . ?
C13 C14 H14 120.8 . . ?
C16 C15 C20 113.2(2) . . ?
C16 C15 B1 127.7(2) . . ?
C20 C15 B1 119.1(2) . . ?
C13 C12 C11 120.0(3) . . ?
C13 C12 H12 120.0 . . ?
C11 C12 H12 120.0 . . ?
C12 C13 C14 120.5(3) . . ?
C12 C13 H13 119.8 . . ?
C14 C13 H13 119.8 . . ?

loop_
_geom_bond_atom_site_label_1
_geom_bond_atom_site_label_2
_geom_bond_distance
_geom_bond_site_symmetry_2
_geom_bond_publ_flag
O1 N1 1.360(3) . ?
O1 B1 1.548(3) . ?
N1 C1 1.289(3) . ?
N1 C9 1.459(3) . ?
C1 C2 1.450(4) . ?
C1 H1 0.9500 . ?
B1 C21 1.630(4) . ?
B1 C27 1.649(4) . ?
B1 C15 1.657(4) . ?
C2 C3 1.394(4) . ?
C2 C7 1.416(4) . ?
F3 C18 1.343(3) . ?
C3 C4 1.385(4) . ?
C3 H3 0.9500 . ?
F4 C19 1.348(3) . ?
C4 C5 1.381(5) . ?
C4 H4 0.9500 . ?
F5 C20 1.347(3) . ?
C5 C6 1.375(6) . ?
C5 H5 0.9500 . ?
F6 C22 1.363(3) . ?
C6 C7 1.384(5) . ?
C6 H6 0.9500 . ?
F7 C23 1.339(4) . ?
C7 C8 1.499(5) . ?
F8 C24 1.344(3) . ?
C8 H01A 0.9800 . ?
C8 H8 0.9800 . ?
C8 H01F 0.9800 . ?
F9 C25 1.342(3) . ?
F2 C17 1.343(3) . ?
C9 C14 1.377(4) . ?
C9 C10 1.385(4) . ?
F10 C26 1.344(3) . ?
C10 C11 1.376(5) . ?
C10 H10 0.9500 . ?
F11 C28 1.358(3) . ?
F1 C16 1.358(3) . ?
C20 C19 1.372(4) . ?
C20 C15 1.396(3) . ?
C21 C22 1.383(4) . ?
C21 C26 1.390(4) . ?
C22 C23 1.380(4) . ?
C23 C24 1.368(5) . ?
C24 C25 1.372(4) . ?
C25 C26 1.384(4) . ?
C27 C32 1.384(4) . ?
C27 C28 1.393(4) . ?
C28 C29 1.381(4) . ?
C29 F12 1.348(4) . ?
C29 C30 1.365(5) . ?
C30 F13 1.344(3) . ?
C30 C31 1.370(5) . ?
C31 F14 1.332(4) . ?
C31 C32 1.387(4) . ?
C32 F15 1.343(4) . ?
C16 C17 1.378(4) . ?
C16 C15 1.390(4) . ?
C17 C18 1.372(4) . ?
C19 C18 1.371(4) . ?
C11 C12 1.377(5) . ?
C11 H11 0.9500 . ?
C14 C13 1.380(4) . ?
C14 H14 0.9500 . ?
C12 C13 1.374(5) . ?
C12 H12 0.9500 . ?
C13 H13 0.9500 . ?
